data_4337677
loop_
_publ_author_name
'Kobayashi, Atsushi'
'Ohba, Tadashi'
'Saitoh, Erika'
'Suzuki, Yui'
'Noro, Shin-Ichiro'
'Chang, Ho-Chol'
'Kato, Masako'

_publ_section_title
;
 Flexible Coordination Polymers Composed of Luminescent Ruthenium(II)
 Metalloligands: Importance of the Position of the Coordination Site in
 Metalloligands.
;
_journal_issue 6
_journal_name_full 'Inorganic chemistry'
_journal_page_first 2910
_journal_page_last 2921
_journal_paper_doi 10.1021/ic402683j
_journal_volume 53
_journal_year 2014
_chemical_formula_moiety 'C36 H18 Mg2 N6 O24 Ru'
_chemical_formula_sum 'C36 H18 Mg2 N6 O24 Ru'
_chemical_formula_weight 1068.24
_space_group_IT_number 155
_symmetry_cell_setting trigonal
_symmetry_Int_Tables_number 155
_symmetry_space_group_name_Hall 'R 3 2"'
_symmetry_space_group_name_H-M 'R 3 2 :H'
_atom_sites_solution_hydrogens geom
_atom_sites_solution_primary direct
_atom_sites_solution_secondary difmap
_cell_angle_alpha 90.0000
_cell_angle_beta 90.0000
_cell_angle_gamma 120.0000
_cell_formula_units_Z 6
_cell_length_a 14.190(4)
_cell_length_b 14.190(4)
_cell_length_c 40.593(10)
_cell_measurement_reflns_used 8617
_cell_measurement_temperature 150
_cell_measurement_theta_max 31.48
_cell_measurement_theta_min 1.68
_cell_volume 7079(3)
_computing_cell_refinement CrystalClear
_computing_data_collection 'CrystalClear (Rigaku/MSC Inc., 2005)'
_computing_data_reduction CrystalClear
_computing_molecular_graphics 'CrystalStructure 4.0'
_computing_publication_material 'CrystalStructure 4.0 (Rigaku, 2010)'
_computing_structure_refinement 'SHELXL97 (Sheldrick, 2008)'
_computing_structure_solution 'SIR2004 (Burla, et al., 2005)'
_diffrn_ambient_temperature 150
_diffrn_detector_area_resol_mean 7.314
_diffrn_measured_fraction_theta_full 1.085
_diffrn_measured_fraction_theta_max 1.085
_diffrn_measurement_device_type 'Rigaku Mercury70'
_diffrn_measurement_method \w
_diffrn_radiation_type synchrotron
_diffrn_radiation_wavelength 0.68900
_diffrn_reflns_av_R_equivalents 0.0435
_diffrn_reflns_limit_h_max 20
_diffrn_reflns_limit_h_min -20
_diffrn_reflns_limit_k_max 20
_diffrn_reflns_limit_k_min -20
_diffrn_reflns_limit_l_max 58
_diffrn_reflns_limit_l_min -58
_diffrn_reflns_number 41073
_diffrn_reflns_theta_full 29.98
_diffrn_reflns_theta_max 29.98
_diffrn_standards_number 0
_exptl_absorpt_coefficient_mu 0.449
_exptl_absorpt_correction_T_max 1.000
_exptl_absorpt_correction_T_min 0.649
_exptl_absorpt_correction_type multi-scan
_exptl_absorpt_process_details 'REQAB (Rigaku, 1998)'
_exptl_crystal_colour red
_exptl_crystal_density_diffrn 1.503
_exptl_crystal_density_method 'not measured'
_exptl_crystal_description platelet
_exptl_crystal_F_000 3216.00
_exptl_crystal_size_max 0.200
_exptl_crystal_size_mid 0.130
_exptl_crystal_size_min 0.050
_refine_diff_density_max 1.700
_refine_diff_density_min -0.720
_refine_ls_abs_structure_details 'Flack, H. D. (1983), Acta Cryst. A39, 876-881.  2225 Friedel Pairs'
_refine_ls_abs_structure_Flack 0.01(4)
_refine_ls_extinction_method none
_refine_ls_goodness_of_fit_ref 1.131
_refine_ls_hydrogen_treatment constr
_refine_ls_number_parameters 210
_refine_ls_number_reflns 5000
_refine_ls_number_restraints 0
_refine_ls_R_factor_gt 0.0509
_refine_ls_shift/su_max 0.001
_refine_ls_structure_factor_coef Fsqd
_refine_ls_weighting_details 'w = 1/[\s^2^(Fo^2^)+(0.1079P)^2^+20.3267P] where P=(Fo^2^+2Fc^2^)/3'
_refine_ls_weighting_scheme calc
_refine_ls_wR_factor_ref 0.1661
_reflns_number_gt 4861
_reflns_number_total 5000
_reflns_threshold_expression F^2^>2.0\s(F^2^)
_cod_data_source_file ic402683j_si_001.cif
_cod_data_source_block '_Mg2[4Ru]'
_cod_original_sg_symbol_H-M 'R 32:H'
_cod_database_code 4337677

loop_
_symmetry_equiv_pos_site_id
_symmetry_equiv_pos_as_xyz
1 +X,+Y,+Z
2 -Y,+X-Y,+Z
3 -X+Y,-X,+Z
4 +Y,+X,-Z
5 +X-Y,-Y,-Z
6 -X,-X+Y,-Z
7 2/3+X,1/3+Y,1/3+Z
8 2/3-Y,1/3+X-Y,1/3+Z
9 2/3-X+Y,1/3-X,1/3+Z
10 2/3+Y,1/3+X,1/3-Z
11 2/3+X-Y,1/3-Y,1/3-Z
12 2/3-X,1/3-X+Y,1/3-Z
13 1/3+X,2/3+Y,2/3+Z
14 1/3-Y,2/3+X-Y,2/3+Z
15 1/3-X+Y,2/3-X,2/3+Z
16 1/3+Y,2/3+X,2/3-Z
17 1/3+X-Y,2/3-Y,2/3-Z
18 1/3-X,2/3-X+Y,2/3-Z

loop_
_atom_site_label
_atom_site_type_symbol
_atom_site_fract_x
_atom_site_fract_y
_atom_site_fract_z
_atom_site_U_iso_or_equiv
_atom_site_adp_type
_atom_site_occupancy
_atom_site_symmetry_multiplicity
_atom_site_calc_flag
_atom_site_refinement_flags
Ru(1) Ru 0.6667 0.3333 0.022684(8) 0.01810(11) Uani 1.0 6 d .
Mg(1) Mg 1.0000 1.0000 -0.06974(5) 0.0232(3) Uani 1.0 6 d .
Mg(2) Mg 0.3333 0.9461(3) 0.1667 0.0379(7) Uani 0.6700 9 d .
O(1) O 0.7407(3) 0.7813(3) -0.07044(7) 0.0335(6) Uani 1.0 18 d .
O(2) O 0.9006(3) 0.8589(3) -0.04362(7) 0.0291(5) Uani 1.0 18 d .
O(3) O 1.1020(3) 0.7900(3) 0.09837(8) 0.0413(7) Uani 1.0 18 d .
O(4) O 1.1584(3) 0.6711(3) 0.10359(14) 0.0704(15) Uani 1.0 18 d .
O(5) O 0.8681(3) 0.9656(3) -0.10179(7) 0.0363(6) Uani 1.0 18 d .
O(6) O 0.3385(4) 0.8480(4) 0.12941(10) 0.0605(11) Uani 1.0 18 d .
O(7) O 0.1680(5) 0.8659(7) 0.16054(11) 0.090(2) Uani 1.0 18 d .
O(8) O 0.3595(6) 1.0648(6) 0.13117(12) 0.0901(19) Uani 1.0 18 d .
N(1) N 0.7066(3) 0.4737(3) -0.00284(6) 0.0199(5) Uani 1.0 18 d .
N(2) N 0.8013(3) 0.4458(3) 0.04833(6) 0.0209(5) Uani 1.0 18 d .
C(1) C 0.6534(3) 0.4808(3) -0.02935(9) 0.0271(6) Uani 1.0 18 d .
C(2) C 0.6838(3) 0.5786(3) -0.04496(9) 0.0282(7) Uani 1.0 18 d .
C(3) C 0.7722(3) 0.6741(3) -0.03311(8) 0.0233(6) Uani 1.0 18 d .
C(4) C 0.8274(3) 0.6679(3) -0.00559(7) 0.0219(5) Uani 1.0 18 d .
C(5) C 0.7928(3) 0.5669(3) 0.00903(7) 0.0202(5) Uani 1.0 18 d .
C(6) C 0.8478(3) 0.5509(3) 0.03773(7) 0.0219(6) Uani 1.0 18 d .
C(7) C 0.9388(3) 0.6346(3) 0.05295(8) 0.0244(6) Uani 1.0 18 d .
C(8) C 0.9878(3) 0.6099(3) 0.07849(9) 0.0267(6) Uani 1.0 18 d .
C(9) C 0.9409(3) 0.5028(3) 0.08905(9) 0.0300(7) Uani 1.0 18 d .
C(10) C 0.8473(3) 0.4230(4) 0.07374(7) 0.0271(5) Uani 1.0 18 d .
C(11) C 0.8078(3) 0.7807(3) -0.05084(8) 0.0248(6) Uani 1.0 18 d .
C(12) C 1.0904(4) 0.6972(3) 0.09514(11) 0.0356(8) Uani 1.0 18 d .
H(1) H 0.5929 0.4163 -0.0377 0.0325 Uiso 1.0 18 calc R
H(2) H 0.6445 0.5806 -0.0637 0.0338 Uiso 1.0 18 calc R
H(4) H 0.8879 0.7317 0.0031 0.0263 Uiso 1.0 18 calc R
H(7) H 0.9671 0.7077 0.0460 0.0293 Uiso 1.0 18 calc R
H(9) H 0.9727 0.4842 0.1066 0.0360 Uiso 1.0 18 calc R
H(10) H 0.8148 0.3502 0.0815 0.0325 Uiso 1.0 18 calc R

loop_
_atom_site_aniso_label
_atom_site_aniso_U_11
_atom_site_aniso_U_22
_atom_site_aniso_U_33
_atom_site_aniso_U_12
_atom_site_aniso_U_13
_atom_site_aniso_U_23
Ru(1) 0.01610(13) 0.01610(13) 0.02209(17) 0.00805(7) 0.0000 0.0000
Mg(1) 0.0198(5) 0.0198(5) 0.0299(8) 0.0099(3) 0.0000 0.0000
Mg(2) 0.0366(15) 0.0526(14) 0.0191(11) 0.0183(8) -0.0106(10) -0.0053(5)
O(1) 0.0295(12) 0.0267(12) 0.0435(14) 0.0134(11) -0.0083(11) 0.0053(11)
O(2) 0.0292(12) 0.0205(11) 0.0336(12) 0.0094(9) -0.0044(9) 0.0026(9)
O(3) 0.0413(16) 0.0291(13) 0.0517(16) 0.0164(12) -0.0204(14) -0.0061(12)
O(4) 0.0399(18) 0.0360(17) 0.139(5) 0.0216(15) -0.045(3) -0.013(3)
O(5) 0.0302(13) 0.0363(14) 0.0424(14) 0.0166(11) -0.0021(11) 0.0091(12)
O(6) 0.0384(18) 0.077(3) 0.051(2) 0.0171(19) -0.0019(15) -0.0083(19)
O(7) 0.076(4) 0.147(7) 0.060(3) 0.065(5) -0.014(3) -0.027(4)
O(8) 0.124(5) 0.137(6) 0.047(3) 0.094(5) -0.015(3) -0.005(3)
N(1) 0.0194(10) 0.0182(11) 0.0232(11) 0.0104(10) -0.0018(9) -0.0002(9)
N(2) 0.0191(11) 0.0204(12) 0.0244(11) 0.0108(10) -0.0020(9) -0.0014(9)
C(1) 0.0253(14) 0.0224(14) 0.0308(15) 0.0097(12) -0.0076(12) -0.0011(11)
C(2) 0.0267(15) 0.0227(14) 0.0329(15) 0.0107(12) -0.0076(12) 0.0007(12)
C(3) 0.0240(14) 0.0202(13) 0.0274(14) 0.0124(12) -0.0010(11) 0.0022(11)
C(4) 0.0215(14) 0.0188(11) 0.0261(11) 0.0105(12) -0.0018(12) -0.0011(9)
C(5) 0.0190(13) 0.0191(11) 0.0221(10) 0.0092(10) -0.0026(10) -0.0010(9)
C(6) 0.0195(12) 0.0207(13) 0.0263(13) 0.0106(11) -0.0015(10) -0.0003(10)
C(7) 0.0230(14) 0.0205(13) 0.0283(14) 0.0098(11) -0.0048(11) -0.0021(10)
C(8) 0.0233(14) 0.0233(14) 0.0338(15) 0.0120(12) -0.0090(12) -0.0063(12)
C(9) 0.0288(16) 0.0295(15) 0.0343(16) 0.0165(14) -0.0099(13) -0.0015(13)
C(10) 0.0262(12) 0.0234(15) 0.0314(13) 0.0123(14) -0.0048(10) 0.0028(14)
C(11) 0.0280(15) 0.0193(13) 0.0275(14) 0.0121(12) 0.0008(11) 0.0018(11)
C(12) 0.0310(17) 0.0283(16) 0.047(2) 0.0148(14) -0.0193(16) -0.0066(15)

loop_
_atom_type_symbol
_atom_type_description
_atom_type_scat_dispersion_real
_atom_type_scat_dispersion_imag
_atom_type_scat_source
C C 0.0000 0.0000
;
International Tables for Crystallography
(1992, Vol. C, Tables 4.2.6.8 and 6.1.1.4)
;
H H 0.0000 0.0000
;
International Tables for Crystallography
(1992, Vol. C, Table 6.1.1.4)
;
Mg Mg 0.0000 0.0000
;
International Tables for Crystallography
(1992, Vol. C, Tables 4.2.6.8 and 6.1.1.4)
;
N N 0.0000 0.0000
;
International Tables for Crystallography
(1992, Vol. C, Tables 4.2.6.8 and 6.1.1.4)
;
O O 0.0000 0.0000
;
International Tables for Crystallography
(1992, Vol. C, Tables 4.2.6.8 and 6.1.1.4)
;
Ru Ru 0.0000 0.0000
;
International Tables for Crystallography
(1992, Vol. C, Tables 4.2.6.8 and 6.1.1.4)
;

loop_
_geom_angle_atom_site_label_1
_geom_angle_atom_site_label_2
_geom_angle_atom_site_label_3
_geom_angle
_geom_angle_publ_flag
_geom_angle_site_symmetry_1
_geom_angle_site_symmetry_3
N(1) Ru(1) N(1) 96.86(12) yes . 2_655
N(1) Ru(1) N(1) 96.89(12) yes . 3_665
N(1) Ru(1) N(2) 78.71(11) yes . .
N(1) Ru(1) N(2) 88.01(14) yes . 2_655
N(1) Ru(1) N(2) 173.82(14) yes . 3_665
N(1) Ru(1) N(1) 96.89(12) yes 2_655 3_665
N(1) Ru(1) N(2) 173.75(14) yes 2_655 .
N(1) Ru(1) N(2) 78.69(11) yes 2_655 2_655
N(1) Ru(1) N(2) 88.05(14) yes 2_655 3_665
N(1) Ru(1) N(2) 88.07(14) yes 3_665 .
N(1) Ru(1) N(2) 173.81(14) yes 3_665 2_655
N(1) Ru(1) N(2) 78.74(11) yes 3_665 3_665
N(2) Ru(1) N(2) 96.64(13) yes . 2_655
N(2) Ru(1) N(2) 96.68(13) yes . 3_665
N(2) Ru(1) N(2) 96.65(13) yes 2_655 3_665
O(2) Mg(1) O(2) 96.17(15) yes . 2_765
O(2) Mg(1) O(2) 96.17(15) yes . 3_675
O(2) Mg(1) O(5) 89.75(12) yes . .
O(2) Mg(1) O(5) 87.22(15) yes . 2_765
O(2) Mg(1) O(5) 172.80(15) yes . 3_675
O(2) Mg(1) O(2) 96.17(15) yes 2_765 3_675
O(2) Mg(1) O(5) 172.80(15) yes 2_765 .
O(2) Mg(1) O(5) 89.75(12) yes 2_765 2_765
O(2) Mg(1) O(5) 87.22(15) yes 2_765 3_675
O(2) Mg(1) O(5) 87.22(15) yes 3_675 .
O(2) Mg(1) O(5) 172.80(15) yes 3_675 2_765
O(2) Mg(1) O(5) 89.75(12) yes 3_675 3_675
O(5) Mg(1) O(5) 86.45(15) yes . 2_765
O(5) Mg(1) O(5) 86.45(15) yes . 3_675
O(5) Mg(1) O(5) 86.45(15) yes 2_765 3_675
O(6) Mg(2) O(6) 93.3(3) yes . 12_555
O(6) Mg(2) O(7) 87.3(3) yes . .
O(6) Mg(2) O(7) 93.9(3) yes . 12_555
O(6) Mg(2) O(8) 89.2(3) yes . .
O(6) Mg(2) O(8) 172.5(3) yes . 12_555
O(6) Mg(2) O(7) 94.0(3) yes 12_555 .
O(6) Mg(2) O(7) 87.4(3) yes 12_555 12_555
O(6) Mg(2) O(8) 172.5(3) yes 12_555 .
O(6) Mg(2) O(8) 89.3(3) yes 12_555 12_555
O(7) Mg(2) O(7) 178.1(5) yes . 12_555
O(7) Mg(2) O(8) 93.2(3) yes . .
O(7) Mg(2) O(8) 85.4(3) yes . 12_555
O(7) Mg(2) O(8) 85.4(3) yes 12_555 .
O(7) Mg(2) O(8) 93.3(3) yes 12_555 12_555
O(8) Mg(2) O(8) 89.2(4) yes . 12_555
Mg(1) O(2) C(11) 129.6(3) yes . .
Ru(1) N(1) C(1) 125.5(2) yes . .
Ru(1) N(1) C(5) 116.1(3) yes . .
C(1) N(1) C(5) 118.3(3) yes . .
Ru(1) N(2) C(6) 116.3(3) yes . .
Ru(1) N(2) C(10) 125.1(3) yes . .
C(6) N(2) C(10) 118.6(3) yes . .
N(1) C(1) C(2) 122.4(3) yes . .
C(1) C(2) C(3) 119.7(4) yes . .
C(2) C(3) C(4) 118.5(4) yes . .
C(2) C(3) C(11) 119.7(4) yes . .
C(4) C(3) C(11) 121.8(3) yes . .
C(3) C(4) C(5) 119.1(3) yes . .
N(1) C(5) C(4) 122.0(3) yes . .
N(1) C(5) C(6) 114.5(3) yes . .
C(4) C(5) C(6) 123.4(3) yes . .
N(2) C(6) C(5) 114.3(3) yes . .
N(2) C(6) C(7) 121.9(4) yes . .
C(5) C(6) C(7) 123.7(3) yes . .
C(6) C(7) C(8) 119.1(3) yes . .
C(7) C(8) C(9) 118.7(3) yes . .
C(7) C(8) C(12) 121.6(4) yes . .
C(9) C(8) C(12) 119.7(4) yes . .
C(8) C(9) C(10) 119.6(4) yes . .
N(2) C(10) C(9) 121.9(4) yes . .
O(1) C(11) O(2) 127.5(4) yes . .
O(1) C(11) C(3) 115.8(3) yes . .
O(2) C(11) C(3) 116.7(4) yes . .
O(3) C(12) O(4) 124.9(4) yes . .
O(3) C(12) C(8) 118.3(5) yes . .
O(4) C(12) C(8) 116.7(4) yes . .
N(1) C(1) H(1) 118.810 no . .
C(2) C(1) H(1) 118.798 no . .
C(1) C(2) H(2) 120.172 no . .
C(3) C(2) H(2) 120.168 no . .
C(3) C(4) H(4) 120.426 no . .
C(5) C(4) H(4) 120.463 no . .
C(6) C(7) H(7) 120.430 no . .
C(8) C(7) H(7) 120.439 no . .
C(8) C(9) H(9) 120.184 no . .
C(10) C(9) H(9) 120.186 no . .
N(2) C(10) H(10) 119.041 no . .
C(9) C(10) H(10) 119.055 no . .

loop_
_geom_bond_atom_site_label_1
_geom_bond_atom_site_label_2
_geom_bond_distance
_geom_bond_publ_flag
_geom_bond_site_symmetry_2
Ru(1) N(1) 2.058(3) yes .
Ru(1) N(1) 2.058(3) yes 2_655
Ru(1) N(1) 2.057(3) yes 3_665
Ru(1) N(2) 2.057(3) yes .
Ru(1) N(2) 2.058(3) yes 2_655
Ru(1) N(2) 2.057(3) yes 3_665
Mg(1) O(2) 2.073(3) yes .
Mg(1) O(2) 2.073(3) yes 2_765
Mg(1) O(2) 2.073(3) yes 3_675
Mg(1) O(5) 2.126(4) yes .
Mg(1) O(5) 2.126(4) yes 2_765
Mg(1) O(5) 2.126(4) yes 3_675
Mg(2) O(6) 2.082(6) yes .
Mg(2) O(6) 2.080(6) yes 12_555
Mg(2) O(7) 2.047(7) yes .
Mg(2) O(7) 2.048(7) yes 12_555
Mg(2) O(8) 2.104(8) yes .
Mg(2) O(8) 2.102(8) yes 12_555
O(1) C(11) 1.244(6) yes .
O(2) C(11) 1.261(4) yes .
O(3) C(12) 1.250(6) yes .
O(4) C(12) 1.243(8) yes .
N(1) C(1) 1.346(5) yes .
N(1) C(5) 1.364(4) yes .
N(2) C(6) 1.364(5) yes .
N(2) C(10) 1.344(5) yes .
C(1) C(2) 1.384(6) yes .
C(2) C(3) 1.394(4) yes .
C(3) C(4) 1.393(5) yes .
C(3) C(11) 1.515(5) yes .
C(4) C(5) 1.394(5) yes .
C(5) C(6) 1.481(5) yes .
C(6) C(7) 1.388(4) yes .
C(7) C(8) 1.387(6) yes .
C(8) C(9) 1.387(6) yes .
C(8) C(12) 1.519(5) yes .
C(9) C(10) 1.389(5) yes .
C(1) H(1) 0.950 no .
C(2) H(2) 0.950 no .
C(4) H(4) 0.950 no .
C(7) H(7) 0.950 no .
C(9) H(9) 0.950 no .
C(10) H(10) 0.950 no .

loop_
_geom_contact_atom_site_label_1
_geom_contact_atom_site_label_2
_geom_contact_distance
_geom_contact_publ_flag
_geom_contact_site_symmetry_2
Ru(1) C(1) 3.044(5) no 2_655
Ru(1) C(1) 3.044(5) no 3_665
Ru(1) C(5) 2.927(3) no 2_655
Ru(1) C(5) 2.925(3) no 3_665
Ru(1) C(6) 2.929(3) no 2_655
Ru(1) C(6) 2.928(3) no 3_665
Ru(1) C(10) 3.037(3) no 2_655
Ru(1) C(10) 3.036(3) no 3_665
Mg(1) O(1) 3.428(3) no .
Mg(1) O(1) 3.428(3) no 2_765
Mg(1) O(1) 3.428(3) no 3_675
Mg(1) C(11) 3.037(3) no 2_765
Mg(1) C(11) 3.037(3) no 3_675
O(1) O(5) 2.645(4) no .
O(1) C(2) 2.770(5) no .
O(2) C(4) 2.827(5) no .
O(3) C(7) 2.919(5) no .
O(3) C(9) 3.558(5) no .
O(4) C(7) 3.548(7) no .
O(4) C(9) 2.865(5) no .
O(5) C(11) 3.106(5) no .
O(5) C(11) 3.471(5) no 3_675
N(1) C(1) 3.232(5) no 3_665
N(1) C(3) 2.796(5) no .
N(1) C(10) 3.499(4) no 2_655
N(2) C(1) 3.547(5) no 3_665
N(2) C(5) 3.585(5) no 3_665
N(2) C(8) 2.786(4) no .
N(2) C(10) 3.212(5) no 2_655
C(1) C(4) 2.742(4) no .
C(2) C(5) 2.735(6) no .
C(4) C(7) 3.019(6) no .
C(6) C(9) 2.730(6) no .
C(7) C(10) 2.741(6) no .
O(1) O(3) 3.313(5) no 6_765
O(1) O(8) 2.780(7) no 6_655
O(1) C(4) 3.420(5) no 4_555
O(1) C(5) 3.567(5) no 4_555
O(1) C(6) 3.528(6) no 4_555
O(1) C(7) 3.336(6) no 4_555
O(2) O(3) 3.276(5) no 6_765
O(3) O(1) 3.313(5) no 6_765
O(3) O(2) 3.276(5) no 6_765
O(3) O(5) 2.672(7) no 4_555
O(3) O(6) 3.282(6) no 1_655
O(3) O(7) 2.720(6) no 1_655
O(3) C(2) 3.411(5) no 6_765
O(3) C(3) 3.146(5) no 6_765
O(3) C(11) 2.962(6) no 6_765
O(4) O(6) 2.742(6) no 1_655
O(4) O(6) 2.728(8) no 2_765
O(4) O(7) 3.553(10) no 1_655
O(5) O(3) 2.672(7) no 4_555
O(6) O(3) 3.282(6) no 1_455
O(6) O(4) 2.742(6) no 1_455
O(6) O(4) 2.728(8) no 3_675
O(6) C(2) 3.536(6) no 6_665
O(6) C(9) 3.494(6) no 3_675
O(6) C(12) 3.373(6) no 1_455
O(7) O(3) 2.720(6) no 1_455
O(7) O(4) 3.553(10) no 1_455
O(7) C(9) 3.488(6) no 11_465
O(7) C(12) 3.369(8) no 1_455
O(8) O(1) 2.780(7) no 6_665
O(8) C(9) 3.378(10) no 3_675
O(8) C(10) 3.547(8) no 3_675
C(2) O(3) 3.411(5) no 6_765
C(2) O(6) 3.536(6) no 6_655
C(2) C(9) 3.559(7) no 5_565
C(3) O(3) 3.146(5) no 6_765
C(3) C(4) 3.550(6) no 4_555
C(3) C(12) 3.594(6) no 6_765
C(4) O(1) 3.420(5) no 4_555
C(4) C(3) 3.550(6) no 4_555
C(4) C(11) 3.308(6) no 4_555
C(5) O(1) 3.567(5) no 4_555
C(6) O(1) 3.528(6) no 4_555
C(7) O(1) 3.336(6) no 4_555
C(9) O(6) 3.494(6) no 2_765
C(9) O(7) 3.488(6) no 11_665
C(9) O(8) 3.378(10) no 2_765
C(9) C(2) 3.559(7) no 5_665
C(10) O(8) 3.547(8) no 2_765
C(11) O(3) 2.962(6) no 6_765
C(11) C(4) 3.308(6) no 4_555
C(12) O(6) 3.373(6) no 1_655
C(12) O(7) 3.369(8) no 1_655
C(12) C(3) 3.594(6) no 6_765
Ru(1) H(1) 3.1165 no .
Ru(1) H(1) 3.1158 no 2_655
Ru(1) H(1) 3.1157 no 3_665
Ru(1) H(10) 3.1082 no .
Ru(1) H(10) 3.1091 no 2_655
Ru(1) H(10) 3.1085 no 3_665
O(1) H(2) 2.4831 no .
O(2) H(4) 2.5620 no .
O(3) H(7) 2.7046 no .
O(4) H(9) 2.6472 no .
N(1) H(1) 2.6842 no 3_665
N(1) H(2) 3.2409 no .
N(1) H(4) 3.2644 no .
N(1) H(10) 3.5030 no 2_655
N(2) H(1) 3.5713 no 3_665
N(2) H(7) 3.2575 no .
N(2) H(9) 3.2386 no .
N(2) H(10) 2.6593 no 2_655
C(1) H(1) 3.0889 no 3_665
C(2) H(4) 3.2589 no .
C(3) H(1) 3.2534 no .
C(4) H(2) 3.2573 no .
C(4) H(7) 2.7404 no .
C(5) H(1) 3.1843 no .
C(5) H(1) 3.1473 no 3_665
C(5) H(7) 2.7236 no .
C(5) H(10) 3.4529 no 2_655
C(6) H(1) 3.5975 no 3_665
C(6) H(4) 2.7238 no .
C(6) H(10) 3.1858 no .
C(6) H(10) 3.0168 no 2_655
C(7) H(4) 2.7406 no .
C(7) H(9) 3.2498 no .
C(8) H(10) 3.2527 no .
C(9) H(7) 3.2509 no .
C(10) H(10) 3.1541 no 2_655
C(11) H(2) 2.6693 no .
C(11) H(4) 2.7128 no .
C(12) H(7) 2.7068 no .
C(12) H(9) 2.6642 no .
H(1) H(1) 3.3367 no 2_655
H(1) H(1) 3.3367 no 3_665
H(1) H(2) 2.3192 no .
H(4) H(7) 2.1887 no .
H(9) H(10) 2.3283 no .
H(10) H(10) 3.4515 no 2_655
H(10) H(10) 3.4515 no 3_665
Mg(2) H(9) 3.2791 no 3_675
Mg(2) H(9) 3.2766 no 11_465
O(1) H(4) 3.1571 no 4_555
O(1) H(7) 3.0642 no 4_555
O(1) H(10) 3.4240 no 5_565
O(2) H(4) 3.0995 no 4_555
O(2) H(4) 3.5219 no 6_765
O(2) H(7) 3.0823 no 6_765
O(3) H(2) 3.4302 no 6_765
O(4) H(1) 3.0152 no 5_665
O(4) H(2) 3.5204 no 5_665
O(5) H(7) 3.2195 no 4_555
O(6) H(2) 2.9052 no 6_665
O(6) H(9) 2.6662 no 3_675
O(7) H(9) 2.6936 no 11_465
O(8) H(2) 3.2780 no 6_665
O(8) H(9) 2.6597 no 3_675
O(8) H(10) 2.9932 no 3_675
C(2) H(9) 3.5039 no 5_565
C(3) H(4) 3.5713 no 4_555
C(3) H(7) 3.3704 no 6_765
C(4) H(4) 3.5329 no 6_765
C(4) H(7) 3.0406 no 6_765
C(7) H(4) 3.5694 no 6_765
C(8) H(1) 3.3263 no 5_665
C(8) H(2) 3.4291 no 5_665
C(9) H(2) 2.7529 no 5_665
C(10) H(2) 3.1276 no 5_665
C(11) H(4) 2.9795 no 4_555
C(11) H(7) 3.5788 no 4_555
C(11) H(7) 3.5185 no 6_765
C(12) H(1) 3.3929 no 5_665
H(1) O(4) 3.0152 no 5_565
H(1) C(8) 3.3263 no 5_565
H(1) C(12) 3.3929 no 5_565
H(2) O(3) 3.4302 no 6_765
H(2) O(4) 3.5204 no 5_565
H(2) O(6) 2.9052 no 6_655
H(2) O(8) 3.2780 no 6_655
H(2) C(8) 3.4291 no 5_565
H(2) C(9) 2.7529 no 5_565
H(2) C(10) 3.1276 no 5_565
H(2) H(9) 2.6000 no 5_565
H(2) H(10) 3.2430 no 5_565
H(4) O(1) 3.1571 no 4_555
H(4) O(2) 3.0995 no 4_555
H(4) O(2) 3.5219 no 6_765
H(4) C(3) 3.5713 no 4_555
H(4) C(4) 3.5329 no 6_765
H(4) C(7) 3.5694 no 6_765
H(4) C(11) 2.9795 no 4_555
H(4) H(4) 2.7679 no 6_765
H(4) H(7) 2.8210 no 6_765
H(7) O(1) 3.0642 no 4_555
H(7) O(2) 3.0823 no 6_765
H(7) O(5) 3.2195 no 4_555
H(7) C(3) 3.3704 no 6_765
H(7) C(4) 3.0406 no 6_765
H(7) C(11) 3.5788 no 4_555
H(7) C(11) 3.5185 no 6_765
H(7) H(4) 2.8210 no 6_765
H(9) Mg(2) 3.2791 no 2_765
H(9) O(6) 2.6662 no 2_765
H(9) O(7) 2.6936 no 11_665
H(9) O(8) 2.6597 no 2_765
H(9) C(2) 3.5039 no 5_665
H(9) H(2) 2.6000 no 5_665
H(10) O(1) 3.4240 no 5_665
H(10) O(8) 2.9932 no 2_765
H(10) H(2) 3.2430 no 5_665

loop_
_geom_torsion_atom_site_label_1
_geom_torsion_atom_site_label_2
_geom_torsion_atom_site_label_3
_geom_torsion_atom_site_label_4
_geom_torsion
_geom_torsion_publ_flag
_geom_torsion_site_symmetry_1
_geom_torsion_site_symmetry_3
_geom_torsion_site_symmetry_4
N(1) Ru(1) N(1) C(1) 92.8(3) no . 2_655 2_655
N(1) Ru(1) N(1) C(5) -88.9(3) no . 2_655 2_655
N(1) Ru(1) N(1) C(1) -5.1(3) no 2_655 . .
N(1) Ru(1) N(1) C(5) 173.3(2) no 2_655 . .
N(1) Ru(1) N(1) C(1) -5.0(3) no . 3_665 3_665
N(1) Ru(1) N(1) C(5) 173.3(2) no . 3_665 3_665
N(1) Ru(1) N(1) C(1) 92.8(3) no 3_665 . .
N(1) Ru(1) N(1) C(5) -88.9(3) no 3_665 . .
N(1) Ru(1) N(2) C(6) 1.2(2) no . . .
N(1) Ru(1) N(2) C(10) -177.1(3) no . . .
N(2) Ru(1) N(1) C(1) 179.4(3) no . . .
N(2) Ru(1) N(1) C(5) -2.3(2) no . . .
N(1) Ru(1) N(2) C(6) 98.6(2) no . 2_655 2_655
N(1) Ru(1) N(2) C(10) -79.7(3) no . 2_655 2_655
N(2) Ru(1) N(1) C(1) -83.4(3) no 2_655 . .
N(2) Ru(1) N(1) C(5) 94.9(3) no 2_655 . .
N(1) Ru(1) N(1) C(1) 92.8(3) no 2_655 3_665 3_665
N(1) Ru(1) N(1) C(5) -88.9(3) no 2_655 3_665 3_665
N(1) Ru(1) N(1) C(1) -5.0(3) no 3_665 2_655 2_655
N(1) Ru(1) N(1) C(5) 173.3(2) no 3_665 2_655 2_655
N(1) Ru(1) N(2) C(6) 1.2(2) no 2_655 2_655 2_655
N(1) Ru(1) N(2) C(10) -177.1(3) no 2_655 2_655 2_655
N(2) Ru(1) N(1) C(1) 179.4(3) no 2_655 2_655 2_655
N(2) Ru(1) N(1) C(5) -2.3(2) no 2_655 2_655 2_655
N(1) Ru(1) N(2) C(6) 98.6(2) no 2_655 3_665 3_665
N(1) Ru(1) N(2) C(10) -79.6(3) no 2_655 3_665 3_665
N(2) Ru(1) N(1) C(1) -83.4(3) no 3_665 2_655 2_655
N(2) Ru(1) N(1) C(5) 94.9(3) no 3_665 2_655 2_655
N(1) Ru(1) N(2) C(6) 98.6(2) no 3_665 . .
N(1) Ru(1) N(2) C(10) -79.7(3) no 3_665 . .
N(2) Ru(1) N(1) C(1) -83.4(3) no . 3_665 3_665
N(2) Ru(1) N(1) C(5) 94.9(3) no . 3_665 3_665
N(1) Ru(1) N(2) C(6) 1.2(2) no 3_665 3_665 3_665
N(1) Ru(1) N(2) C(10) -177.1(3) no 3_665 3_665 3_665
N(2) Ru(1) N(1) C(1) 179.4(3) no 3_665 3_665 3_665
N(2) Ru(1) N(1) C(5) -2.3(2) no 3_665 3_665 3_665
N(2) Ru(1) N(2) C(6) 177.0(2) no . 2_655 2_655
N(2) Ru(1) N(2) C(10) -1.3(3) no . 2_655 2_655
N(2) Ru(1) N(2) C(6) -85.4(3) no 2_655 . .
N(2) Ru(1) N(2) C(10) 96.3(3) no 2_655 . .
N(2) Ru(1) N(2) C(6) -85.5(3) no . 3_665 3_665
N(2) Ru(1) N(2) C(10) 96.3(3) no . 3_665 3_665
N(2) Ru(1) N(2) C(6) 177.0(2) no 3_665 . .
N(2) Ru(1) N(2) C(10) -1.2(3) no 3_665 . .
N(2) Ru(1) N(2) C(6) 177.0(2) no 2_655 3_665 3_665
N(2) Ru(1) N(2) C(10) -1.3(3) no 2_655 3_665 3_665
N(2) Ru(1) N(2) C(6) -85.4(3) no 3_665 2_655 2_655
N(2) Ru(1) N(2) C(10) 96.3(3) no 3_665 2_655 2_655
O(2) Mg(1) O(2) C(11) 99.1(4) no . 2_765 2_765
O(2) Mg(1) O(2) C(11) -164.0(3) no 2_765 . .
O(2) Mg(1) O(2) C(11) -164.0(3) no . 3_675 3_675
O(2) Mg(1) O(2) C(11) 99.1(4) no 3_675 . .
O(5) Mg(1) O(2) C(11) 11.9(4) no . . .
O(5) Mg(1) O(2) C(11) -74.5(3) no 2_765 . .
O(2) Mg(1) O(2) C(11) 99.1(4) no 2_765 3_675 3_675
O(2) Mg(1) O(2) C(11) -164.0(3) no 3_675 2_765 2_765
O(5) Mg(1) O(2) C(11) 11.9(4) no 2_765 2_765 2_765
O(5) Mg(1) O(2) C(11) -74.5(3) no 3_675 2_765 2_765
O(5) Mg(1) O(2) C(11) -74.5(3) no . 3_675 3_675
O(5) Mg(1) O(2) C(11) 11.9(4) no 3_675 3_675 3_675
Mg(1) O(2) C(11) O(1) -21.5(7) no . . .
Mg(1) O(2) C(11) C(3) 160.1(3) no . . .
Ru(1) N(1) C(1) C(2) 178.8(3) no . . .
Ru(1) N(1) C(5) C(4) -179.0(3) no . . .
Ru(1) N(1) C(5) C(6) 2.9(4) no . . .
C(1) N(1) C(5) C(4) -0.5(6) no . . .
C(1) N(1) C(5) C(6) -178.6(3) no . . .
C(5) N(1) C(1) C(2) 0.5(6) no . . .
Ru(1) N(2) C(6) C(5) -0.0(4) no . . .
Ru(1) N(2) C(6) C(7) 179.9(3) no . . .
Ru(1) N(2) C(10) C(9) 177.3(3) no . . .
C(6) N(2) C(10) C(9) -0.9(6) no . . .
C(10) N(2) C(6) C(5) 178.3(3) no . . .
C(10) N(2) C(6) C(7) -1.8(6) no . . .
N(1) C(1) C(2) C(3) -0.1(7) no . . .
C(1) C(2) C(3) C(4) -0.2(6) no . . .
C(1) C(2) C(3) C(11) 178.0(4) no . . .
C(2) C(3) C(4) C(5) 0.2(6) no . . .
C(2) C(3) C(11) O(1) 16.4(6) no . . .
C(2) C(3) C(11) O(2) -165.0(4) no . . .
C(4) C(3) C(11) O(1) -165.5(4) no . . .
C(4) C(3) C(11) O(2) 13.1(6) no . . .
C(11) C(3) C(4) C(5) -177.9(4) no . . .
C(3) C(4) C(5) N(1) 0.2(6) no . . .
C(3) C(4) C(5) C(6) 178.1(4) no . . .
N(1) C(5) C(6) N(2) -1.9(5) no . . .
N(1) C(5) C(6) C(7) 178.2(3) no . . .
C(4) C(5) C(6) N(2) -180.0(4) no . . .
C(4) C(5) C(6) C(7) 0.1(6) no . . .
N(2) C(6) C(7) C(8) 3.8(6) no . . .
C(5) C(6) C(7) C(8) -176.3(3) no . . .
C(6) C(7) C(8) C(9) -3.1(6) no . . .
C(6) C(7) C(8) C(12) 177.3(4) no . . .
C(7) C(8) C(9) C(10) 0.7(6) no . . .
C(7) C(8) C(12) O(3) 34.7(6) no . . .
C(7) C(8) C(12) O(4) -143.1(4) no . . .
C(9) C(8) C(12) O(3) -144.8(4) no . . .
C(9) C(8) C(12) O(4) 37.4(6) no . . .
C(12) C(8) C(9) C(10) -179.8(4) no . . .
C(8) C(9) C(10) N(2) 1.4(7) no . . .
